data_2018553
loop_
_publ_author_name
'Venegas-Yazigi, Diego'
'Vega, Andres'
'Valdes de la Barra, Karen'
'Saldias, Marianela'
'Le Fur, Eric'

_publ_section_title
;
 A new hybrid organic--inorganic chain:
 [(phen)Cu--\m-(\k^2^<i>O</i>:<i>O</i>'-VP~2~O~10~H~3~)~2~--Cu(phen)]~<i>n~</i>
;
_journal_coeditor_code YP3013
_journal_issue 7
_journal_name_full 'Acta Crystallographica Section C'
_journal_page_first m200
_journal_page_last m202
_journal_paper_doi 10.1107/S0108270112026005
_journal_volume 68
_journal_year 2012
_chemical_formula_iupac '[Cu V (H P O4) (H2 P O4) O2 (C12 H8 N2)]'
_chemical_formula_moiety 'C12 H11 Cu N2 O10 P2 V'
_chemical_formula_sum 'C12 H11 Cu N2 O10 P2 V'
_chemical_formula_weight 519.66
_chemical_name_systematic
;
poly[(dihydrogenphosphato-\k<i>O</i>)(\m~3~-hydrogenphosphato)di-\m-oxido-
(1,10-phenanthroline)copper(II)vanadium(V)]
;
_space_group_IT_number 2
_symmetry_cell_setting triclinic
_symmetry_space_group_name_Hall '-P 1'
_symmetry_space_group_name_H-M 'P -1'
_atom_sites_solution_hydrogens geom
_atom_sites_solution_primary direct
_atom_sites_solution_secondary difmap
_audit_creation_method SHELXL97
_cell_angle_alpha 75.25(3)
_cell_angle_beta 82.58(3)
_cell_angle_gamma 84.91(3)
_cell_formula_units_Z 2
_cell_length_a 7.2350(14)
_cell_length_b 10.705(2)
_cell_length_c 11.624(2)
_cell_measurement_reflns_used 600
_cell_measurement_temperature 293(2)
_cell_measurement_theta_max 22.1
_cell_measurement_theta_min 2.50
_cell_volume 861.9(3)
_computing_cell_refinement 'SAINT-NT (Bruker, 1999)'
_computing_data_collection 'SMART-NT (Bruker, 2001)'
_computing_data_reduction 'SAINT-NT (Bruker, 1999)'
_computing_molecular_graphics
;
SHELXTL-NT (Sheldrick, 2008) and ORTEPIII (Farrugia 1997)
;
_computing_publication_material 'SHELXTL-NT (Sheldrick, 2008)'
_computing_structure_refinement 'SHELXTL-NT (Sheldrick, 2008)'
_computing_structure_solution 'SHELXTL-NT (Sheldrick, 2008)'
_diffrn_ambient_temperature 293(2)
_diffrn_measured_fraction_theta_full 0.998
_diffrn_measured_fraction_theta_max 0.998
_diffrn_measurement_device_type 'Siemens SMART CCD area-detector'
_diffrn_measurement_method '\f and \w'
_diffrn_radiation_monochromator graphite
_diffrn_radiation_source 'fine-focus sealed tube'
_diffrn_radiation_type MoK\a
_diffrn_radiation_wavelength 0.71073
_diffrn_reflns_av_R_equivalents 0.0219
_diffrn_reflns_av_sigmaI/netI 0.0143
_diffrn_reflns_limit_h_max 8
_diffrn_reflns_limit_h_min -8
_diffrn_reflns_limit_k_max 12
_diffrn_reflns_limit_k_min -12
_diffrn_reflns_limit_l_max 13
_diffrn_reflns_limit_l_min -13
_diffrn_reflns_number 16352
_diffrn_reflns_theta_full 25.00
_diffrn_reflns_theta_max 25.00
_diffrn_reflns_theta_min 3.20
_diffrn_standards_decay_% 0
_exptl_absorpt_coefficient_mu 2.021
_exptl_absorpt_correction_T_max 0.80
_exptl_absorpt_correction_T_min 0.56
_exptl_absorpt_correction_type multi-scan
_exptl_absorpt_process_details '(SADABS; Bruker, 2001)'
_exptl_crystal_colour green
_exptl_crystal_density_diffrn 1.991
_exptl_crystal_density_method 'not measured'
_exptl_crystal_description polyhedron
_exptl_crystal_F_000 512
_exptl_crystal_size_max 0.21
_exptl_crystal_size_mid 0.11
_exptl_crystal_size_min 0.09
_refine_diff_density_max 0.757
_refine_diff_density_min -0.493
_refine_ls_extinction_method none
_refine_ls_goodness_of_fit_ref 1.063
_refine_ls_hydrogen_treatment constr
_refine_ls_matrix_type full
_refine_ls_number_parameters 262
_refine_ls_number_reflns 3031
_refine_ls_number_restraints 0
_refine_ls_restrained_S_all 1.063
_refine_ls_R_factor_all 0.0315
_refine_ls_R_factor_gt 0.0264
_refine_ls_shift/su_max 0.001
_refine_ls_shift/su_mean 0.000
_refine_ls_structure_factor_coef Fsqd
_refine_ls_weighting_details 'calc w = 1/[\s^2^(Fo^2^)+(0.0402P)^2^+1.0381P] where P=(Fo^2^+2Fc^2^)/3'
_refine_ls_weighting_scheme calc
_refine_ls_wR_factor_gt 0.0726
_refine_ls_wR_factor_ref 0.0757
_reflns_number_gt 2737
_reflns_number_total 3031
_reflns_threshold_expression I>2\s(I)
_cod_data_source_file yp3013.cif
_cod_data_source_block I
_cod_database_code 2018553
_cod_database_fobs_code 2018553

loop_
_symmetry_equiv_pos_as_xyz
'x, y, z'
'-x, -y, -z'

loop_
_atom_site_type_symbol
_atom_site_label
_atom_site_fract_x
_atom_site_fract_y
_atom_site_fract_z
_atom_site_U_iso_or_equiv
_atom_site_adp_type
_atom_site_calc_flag
_atom_site_refinement_flags
_atom_site_occupancy
_atom_site_symmetry_multiplicity
_atom_site_disorder_assembly
_atom_site_disorder_group
Cu Cu1 1.12123(4) 0.63888(3) 0.79354(3) 0.02349(11) Uani d . 1 1 . .
V V1 0.64322(6) 0.62598(4) 0.83604(4) 0.02653(13) Uani d . 1 1 . .
P P1 0.92146(9) 0.38207(6) 0.92512(6) 0.02031(15) Uani d . 1 1 . .
P P2 0.57687(10) 0.80389(6) 1.03196(7) 0.02956(18) Uani d . 1 1 . .
O O1 0.7417(3) 0.46947(19) 0.91659(19) 0.0348(5) Uani d . 1 1 A .
O O2 1.0856(2) 0.45305(17) 0.85199(17) 0.0276(4) Uani d . 1 1 A .
O O3 0.9501(3) 0.32515(19) 1.05341(16) 0.0327(4) Uani d . 1 1 . .
O O4 0.9004(3) 0.2714(2) 0.86304(19) 0.0357(5) Uani d . 1 1 A .
O O5 0.7869(3) 0.6841(2) 0.7222(2) 0.0448(5) Uani d . 1 1 A .
O O6 0.4540(3) 0.6055(2) 0.7902(2) 0.0509(6) Uani d . 1 1 . .
O O7 0.3863(3) 0.86317(18) 1.0534(2) 0.0390(5) Uani d . 1 1 A .
O O8 0.6202(3) 0.7018(2) 1.1470(2) 0.0576(7) Uani d . 1 1 A .
O O9 0.7233(3) 0.9043(2) 1.0087(3) 0.0721(10) Uani d . 1 1 A .
O O10A 0.5764(11) 0.7266(9) 0.9405(9) 0.0552(19) Uani d P 0.60 1 A 1
O O10B 0.6308(15) 0.7593(12) 0.9169(12) 0.041(2) Uani d P 0.40 1 A 2
N N1 1.1515(3) 0.8276(2) 0.7169(2) 0.0276(5) Uani d . 1 1 . .
N N2 1.1869(3) 0.6241(2) 0.62461(19) 0.0262(5) Uani d . 1 1 . .
C C1 1.2038(4) 0.5192(3) 0.5823(3) 0.0361(7) Uani d . 1 1 . .
H H1 1.1742 0.4401 0.6341 0.043 Uiso calc R 1 1 . .
C C2 1.2648(5) 0.5238(3) 0.4622(3) 0.0456(8) Uani d . 1 1 . .
H H2 1.2780 0.4485 0.4353 0.055 Uiso calc R 1 1 . .
C C3 1.3049(5) 0.6395(4) 0.3851(3) 0.0450(8) Uani d . 1 1 . .
H H3 1.3452 0.6432 0.3051 0.054 Uiso calc R 1 1 . .
C C4 1.2855(4) 0.7532(3) 0.4258(3) 0.0376(7) Uani d . 1 1 . .
C C5 1.2264(3) 0.7394(3) 0.5481(2) 0.0272(6) Uani d . 1 1 . .
C C6 1.2054(4) 0.8496(3) 0.5976(2) 0.0287(6) Uani d . 1 1 . .
C C7 1.2380(4) 0.9737(3) 0.5238(3) 0.0396(7) Uani d . 1 1 . .
C C8 1.2105(5) 1.0770(3) 0.5791(3) 0.0508(9) Uani d . 1 1 . .
H H8 1.2286 1.1610 0.5340 0.061 Uiso calc R 1 1 . .
C C9 1.1571(5) 1.0542(3) 0.6992(4) 0.0499(9) Uani d . 1 1 . .
H H9 1.1403 1.1224 0.7363 0.060 Uiso calc R 1 1 . .
C C10 1.1278(4) 0.9276(3) 0.7663(3) 0.0379(7) Uani d . 1 1 . .
H H10 1.0906 0.9132 0.8480 0.046 Uiso calc R 1 1 . .
C C11 1.2959(5) 0.9847(4) 0.3989(3) 0.0529(9) Uani d . 1 1 . .
H H11 1.3176 1.0659 0.3485 0.063 Uiso calc R 1 1 . .
C C12 1.3195(5) 0.8801(4) 0.3532(3) 0.0514(9) Uani d . 1 1 . .
H H12 1.3590 0.8907 0.2721 0.062 Uiso calc R 1 1 . .

loop_
_atom_site_aniso_label
_atom_site_aniso_U_11
_atom_site_aniso_U_22
_atom_site_aniso_U_33
_atom_site_aniso_U_12
_atom_site_aniso_U_13
_atom_site_aniso_U_23
Cu1 0.02796(19) 0.02098(18) 0.01874(18) -0.00315(12) 0.00142(12) -0.00118(12)
V1 0.0219(2) 0.0265(2) 0.0304(3) 0.00248(18) -0.00274(18) -0.00707(19)
P1 0.0212(3) 0.0189(3) 0.0196(3) -0.0020(2) -0.0003(2) -0.0031(2)
P2 0.0263(4) 0.0176(3) 0.0424(4) 0.0009(3) 0.0042(3) -0.0076(3)
O1 0.0237(10) 0.0339(11) 0.0401(11) 0.0035(8) -0.0014(8) 0.0003(9)
O2 0.0238(9) 0.0230(9) 0.0316(10) -0.0037(7) 0.0014(8) -0.0002(8)
O3 0.0413(11) 0.0310(10) 0.0207(10) 0.0069(9) -0.0003(8) -0.0018(8)
O4 0.0344(11) 0.0390(11) 0.0403(12) -0.0107(9) 0.0034(9) -0.0227(10)
O5 0.0400(12) 0.0388(12) 0.0461(13) -0.0007(10) 0.0074(10) 0.0002(10)
O6 0.0297(11) 0.0508(14) 0.0717(17) 0.0000(10) -0.0209(11) -0.0075(12)
O7 0.0251(10) 0.0214(10) 0.0672(15) -0.0005(8) 0.0039(10) -0.0096(10)
O8 0.0476(14) 0.0529(15) 0.0501(15) 0.0173(12) 0.0134(11) 0.0118(12)
O9 0.0264(12) 0.0267(12) 0.152(3) -0.0014(9) 0.0029(15) -0.0072(15)
O10A 0.047(5) 0.063(5) 0.064(5) 0.001(3) 0.008(3) -0.041(4)
O10B 0.033(5) 0.039(5) 0.055(6) -0.006(3) 0.005(4) -0.020(4)
N1 0.0263(11) 0.0259(12) 0.0279(12) -0.0022(9) -0.0025(9) -0.0018(9)
N2 0.0254(11) 0.0294(12) 0.0223(11) -0.0026(9) -0.0025(9) -0.0032(9)
C1 0.0405(16) 0.0372(16) 0.0316(15) -0.0020(13) -0.0049(13) -0.0101(13)
C2 0.055(2) 0.052(2) 0.0350(17) 0.0009(16) -0.0058(15) -0.0207(15)
C3 0.0439(18) 0.067(2) 0.0239(15) -0.0012(16) -0.0018(13) -0.0135(15)
C4 0.0314(15) 0.054(2) 0.0227(14) -0.0041(14) -0.0023(12) -0.0013(13)
C5 0.0208(12) 0.0351(15) 0.0216(13) -0.0035(11) -0.0028(10) 0.0011(11)
C6 0.0241(13) 0.0290(14) 0.0282(14) -0.0035(11) -0.0029(11) 0.0025(11)
C7 0.0374(16) 0.0325(16) 0.0402(17) -0.0076(13) -0.0043(13) 0.0086(13)
C8 0.056(2) 0.0270(16) 0.061(2) -0.0113(15) -0.0022(17) 0.0060(15)
C9 0.059(2) 0.0256(16) 0.066(2) -0.0033(15) -0.0066(18) -0.0119(16)
C10 0.0437(17) 0.0298(15) 0.0397(17) -0.0032(13) -0.0017(14) -0.0085(13)
C11 0.057(2) 0.049(2) 0.0390(19) -0.0140(17) 0.0007(16) 0.0161(16)
C12 0.054(2) 0.064(2) 0.0254(16) -0.0106(18) 0.0035(14) 0.0085(16)

loop_
_atom_type_symbol
_atom_type_description
_atom_type_scat_dispersion_real
_atom_type_scat_dispersion_imag
_atom_type_scat_source
C C 0.0033 0.0016 'International Tables Vol C Tables 4.2.6.8 and 6.1.1.4'
H H 0.0000 0.0000 'International Tables Vol C Tables 4.2.6.8 and 6.1.1.4'
N N 0.0061 0.0033 'International Tables Vol C Tables 4.2.6.8 and 6.1.1.4'
O O 0.0106 0.0060 'International Tables Vol C Tables 4.2.6.8 and 6.1.1.4'
P P 0.1023 0.0942 'International Tables Vol C Tables 4.2.6.8 and 6.1.1.4'
V V 0.3005 0.5294 'International Tables Vol C Tables 4.2.6.8 and 6.1.1.4'
Cu Cu 0.3201 1.2651 'International Tables Vol C Tables 4.2.6.8 and 6.1.1.4'

loop_
_geom_angle_atom_site_label_1
_geom_angle_atom_site_label_2
_geom_angle_atom_site_label_3
_geom_angle_site_symmetry_1
_geom_angle_site_symmetry_3
_geom_angle
_geom_angle_publ_flag
O3 Cu1 O2 2_767 . 94.30(9) y
O3 Cu1 N2 2_767 . 172.94(9) y
O2 Cu1 N2 . . 92.16(9) y
O3 Cu1 N1 2_767 . 91.00(9) y
O2 Cu1 N1 . . 173.99(9) y
N2 Cu1 N1 . . 82.42(10) y
O3 Cu1 O6 2_767 1_655 102.09(10) y
O2 Cu1 O6 . 1_655 92.22(9) y
N2 Cu1 O6 . 1_655 80.48(10) y
N1 Cu1 O6 . 1_655 89.43(9) y
O6 V1 O5 . . 108.35(14) ?
O6 V1 O10A . . 104.9(3) ?
O5 V1 O10A . . 116.4(2) ?
O6 V1 O1 . . 109.28(12) ?
O5 V1 O1 . . 108.71(11) ?
O10A V1 O1 . . 109.0(3) ?
O6 V1 O10B . . 115.1(4) ?
O5 V1 O10B . . 99.8(3) ?
O1 V1 O10B . . 114.9(4) ?
O3 P1 O2 . . 113.73(12) ?
O3 P1 O1 . . 109.99(12) ?
O2 P1 O1 . . 111.08(11) ?
O3 P1 O4 . . 109.67(12) ?
O2 P1 O4 . . 104.23(11) ?
O1 P1 O4 . . 107.83(12) ?
O7 P2 O10A . . 108.8(4) ?
O7 P2 O10B . . 118.8(5) ?
O10A P2 O10B . . 20.8(3) ?
O7 P2 O9 . . 110.99(12) ?
O10A P2 O9 . . 117.6(3) ?
O10B P2 O9 . . 96.8(3) ?
O7 P2 O8 . . 108.39(13) ?
O10A P2 O8 . . 104.2(4) ?
O10B P2 O8 . . 114.4(5) ?
O9 P2 O8 . . 106.33(18) ?
P1 O2 Cu1 . . 130.63(12) ?
P1 O1 V1 . . 142.85(13) ?
P1 O3 Cu1 . 2_767 139.25(13) ?
C1 N2 C5 . . 118.6(2) ?
C1 N2 Cu1 . . 129.1(2) ?
C5 N2 Cu1 . . 112.23(18) ?
C10 N1 C6 . . 118.6(2) ?
C10 N1 Cu1 . . 129.4(2) ?
C6 N1 Cu1 . . 111.98(18) ?
V1 O6 Cu1 . 1_455 150.57(16) ?
P2 O10A V1 . . 164.2(6) ?
P2 O10B V1 . . 148.6(6) ?
N1 C6 C7 . . 123.0(3) ?
N1 C6 C5 . . 116.6(2) ?
C7 C6 C5 . . 120.4(3) ?
N2 C1 C2 . . 122.1(3) ?
N2 C1 H1 . . 119.0 ?
C2 C1 H1 . . 119.0 ?
N2 C5 C4 . . 123.1(3) ?
N2 C5 C6 . . 116.7(2) ?
C4 C5 C6 . . 120.3(3) ?
C8 C7 C6 . . 116.7(3) ?
C8 C7 C11 . . 125.4(3) ?
C6 C7 C11 . . 117.9(3) ?
C3 C4 C5 . . 116.5(3) ?
C3 C4 C12 . . 125.4(3) ?
C5 C4 C12 . . 118.1(3) ?
C3 C2 C1 . . 119.4(3) ?
C3 C2 H2 . . 120.3 ?
C1 C2 H2 . . 120.3 ?
N1 C10 C9 . . 122.0(3) ?
N1 C10 H10 . . 119.0 ?
C9 C10 H10 . . 119.0 ?
C8 C9 C10 . . 119.7(3) ?
C8 C9 H9 . . 120.2 ?
C10 C9 H9 . . 120.2 ?
C2 C3 C4 . . 120.3(3) ?
C2 C3 H3 . . 119.9 ?
C4 C3 H3 . . 119.9 ?
C9 C8 C7 . . 120.0(3) ?
C9 C8 H8 . . 120.0 ?
C7 C8 H8 . . 120.0 ?
C11 C12 C4 . . 121.8(3) ?
C11 C12 H12 . . 119.1 ?
C4 C12 H12 . . 119.1 ?
C12 C11 C7 . . 121.5(3) ?
C12 C11 H11 . . 119.3 ?
C7 C11 H11 . . 119.3 ?

loop_
_geom_bond_atom_site_label_1
_geom_bond_atom_site_label_2
_geom_bond_site_symmetry_2
_geom_bond_distance
_geom_bond_publ_flag
Cu1 N1 . 2.009(2) y
Cu1 N2 . 2.003(2) y
Cu1 O2 . 1.9603(19) y
Cu1 O3 2_767 1.9122(19) y
Cu1 O5 . 2.632(2) y
Cu1 O6 1_655 2.399(2) y
V1 O6 . 1.584(2) ?
V1 O5 . 1.600(2) ?
V1 O10A . 1.814(9) ?
V1 O1 . 1.831(2) ?
V1 O10B . 1.888(14) ?
P1 O3 . 1.494(2) ?
P1 O2 . 1.5103(19) ?
P1 O1 . 1.532(2) ?
P1 O4 . 1.563(2) ?
P2 O7 . 1.484(2) ?
P2 O10A . 1.505(9) ?
P2 O10B . 1.526(14) ?
P2 O9 . 1.527(2) ?
P2 O8 . 1.544(2) ?
O3 Cu1 2_767 1.9122(19) ?
N2 C1 . 1.326(4) ?
N2 C5 . 1.354(3) ?
N1 C10 . 1.327(4) ?
N1 C6 . 1.357(4) ?
O6 Cu1 1_455 2.399(2) ?
C6 C7 . 1.407(4) ?
C6 C5 . 1.428(4) ?
C1 C2 . 1.398(4) ?
C1 H1 . 0.9300 ?
C5 C4 . 1.405(4) ?
C7 C8 . 1.402(5) ?
C7 C11 . 1.436(5) ?
C4 C3 . 1.404(5) ?
C4 C12 . 1.428(5) ?
C2 C3 . 1.361(5) ?
C2 H2 . 0.9300 ?
C10 C9 . 1.400(4) ?
C10 H10 . 0.9300 ?
C9 C8 . 1.364(5) ?
C9 H9 . 0.9300 ?
C3 H3 . 0.9300 ?
C8 H8 . 0.9300 ?
C12 C11 . 1.345(6) ?
C12 H12 . 0.9300 ?
C11 H11 . 0.9300 ?
